data_4030402
loop_
_publ_author_name
'Nocket, Anthony J.'
'Feng, Yiqing'
'Weinreb, Steven M.'

_publ_section_title
;
 Construction of the Myrioneuron Alkaloids: A Total Synthesis of
 (+-)-Myrioneurinol.
;
_journal_issue 2
_journal_name_full 'The Journal of organic chemistry'
_journal_page_first 1116
_journal_paper_doi 10.1021/jo5026404
_journal_volume 80
_journal_year 2014
_chemical_formula_moiety 'C24 H32 N2 O6'
_chemical_formula_sum 'C24 H32 N2 O6'
_chemical_formula_weight 444.52
_chemical_name_systematic
; 
 ? 
;
_space_group_IT_number 9
_symmetry_cell_setting monoclinic
_symmetry_space_group_name_Hall 'C -2yc'
_symmetry_space_group_name_H-M 'C 1 c 1'
_atom_sites_solution_hydrogens geom
_atom_sites_solution_primary direct
_atom_sites_solution_secondary difmap
_audit_creation_method SHELXL-97
_cell_angle_alpha 90.00
_cell_angle_beta 111.881(3)
_cell_angle_gamma 90.00
_cell_formula_units_Z 4
_cell_length_a 14.465(2)
_cell_length_b 11.3032(18)
_cell_length_c 15.418(3)
_cell_measurement_reflns_used 1308
_cell_measurement_temperature 298(2)
_cell_measurement_theta_max 24.887
_cell_measurement_theta_min 2.355
_cell_volume 2339.3(7)
_computing_cell_refinement 'Bruker SMART'
_computing_data_collection 'Bruker SMART'
_computing_data_reduction 'Bruker SAINT'
_computing_molecular_graphics 'Bruker SHELXTL'
_computing_publication_material 'Bruker SHELXTL'
_computing_structure_refinement 'SHELXL-97 (Sheldrick, 1997)'
_computing_structure_solution 'SHELXS-97 (Sheldrick, 1990)'
_diffrn_ambient_temperature 298(2)
_diffrn_measured_fraction_theta_full 0.995
_diffrn_measured_fraction_theta_max 0.995
_diffrn_measurement_device_type 'CCD area detector'
_diffrn_measurement_method 'phi and omega scans'
_diffrn_radiation_monochromator graphite
_diffrn_radiation_source 'fine-focus sealed tube'
_diffrn_radiation_type MoK\a
_diffrn_radiation_wavelength 0.71073
_diffrn_reflns_av_R_equivalents 0.0271
_diffrn_reflns_av_sigmaI/netI 0.0553
_diffrn_reflns_limit_h_max 19
_diffrn_reflns_limit_h_min -14
_diffrn_reflns_limit_k_max 15
_diffrn_reflns_limit_k_min -13
_diffrn_reflns_limit_l_max 19
_diffrn_reflns_limit_l_min -20
_diffrn_reflns_number 7830
_diffrn_reflns_theta_full 28.30
_diffrn_reflns_theta_max 28.30
_diffrn_reflns_theta_min 2.36
_exptl_absorpt_coefficient_mu 0.091
_exptl_absorpt_correction_T_max 0.9946
_exptl_absorpt_correction_T_min 0.9786
_exptl_absorpt_correction_type multi-scan
_exptl_absorpt_process_details SADABS
_exptl_crystal_colour colorless
_exptl_crystal_density_diffrn 1.262
_exptl_crystal_density_method 'not measured'
_exptl_crystal_description cuboidal
_exptl_crystal_F_000 952
_exptl_crystal_size_max 0.24
_exptl_crystal_size_mid 0.07
_exptl_crystal_size_min 0.06
_refine_diff_density_max 0.204
_refine_diff_density_min -0.149
_refine_diff_density_rms 0.031
_refine_ls_abs_structure_details 'Flack H D (1983), Acta Cryst. A39, 876-881'
_refine_ls_abs_structure_Flack 1.8(12)
_refine_ls_extinction_method none
_refine_ls_goodness_of_fit_ref 0.991
_refine_ls_hydrogen_treatment noref
_refine_ls_matrix_type full
_refine_ls_number_parameters 292
_refine_ls_number_reflns 4474
_refine_ls_number_restraints 2
_refine_ls_restrained_S_all 0.991
_refine_ls_R_factor_all 0.0903
_refine_ls_R_factor_gt 0.0534
_refine_ls_shift/su_max 0.003
_refine_ls_shift/su_mean 0.000
_refine_ls_structure_factor_coef Fsqd
_refine_ls_weighting_details 'calc w=1/[\s^2^(Fo^2^)+(0.0460P)^2^+0.0000P] where P=(Fo^2^+2Fc^2^)/3'
_refine_ls_weighting_scheme calc
_refine_ls_wR_factor_gt 0.1002
_refine_ls_wR_factor_ref 0.1135
_reflns_number_gt 2788
_reflns_number_total 4474
_reflns_threshold_expression >2sigma(I)
_cod_data_source_file jo5026404_si_003.cif
_cod_data_source_block ajn6s
_cod_depositor_comments
;
The following automatic conversions were performed:

'_symmetry_cell_setting' value 'Monoclinic' changed to 'monoclinic'
according to
/home/saulius/struct/COD-crude-data--automatic-downloads/rss-feeds/ACS/lib/dictionaries/cif_core.dic
dictionary named 'cif_core.dic' version 2.4.2 from 2011-04-26.

Automatic conversion script
Id: cif_fix_values 2935 2014-11-11 08:27:57Z andrius 

 Adding full bibliography for 4030400--4030403.cif.
;
_cod_original_cell_volume 2339.1(7)
_cod_original_sg_symbol_H-M Cc
_cod_database_code 4030402

loop_
_symmetry_equiv_pos_as_xyz
'x, y, z'
'x, -y, z+1/2'
'x+1/2, y+1/2, z'
'x+1/2, -y+1/2, z+1/2'

loop_
_atom_site_label
_atom_site_type_symbol
_atom_site_fract_x
_atom_site_fract_y
_atom_site_fract_z
_atom_site_U_iso_or_equiv
_atom_site_adp_type
_atom_site_occupancy
_atom_site_symmetry_multiplicity
_atom_site_calc_flag
_atom_site_refinement_flags
C1 C 0.8209(2) 0.2779(3) 0.78230(19) 0.0478(7) Uani 1 1 d .
C2 C 0.7663(3) 0.3790(3) 0.7727(2) 0.0676(9) Uani 1 1 d .
H2 H 0.7370 0.3957 0.8158 0.081 Uiso 1 1 calc R
C3 C 0.7538(3) 0.4563(4) 0.7007(3) 0.0784(11) Uani 1 1 d .
H3 H 0.7173 0.5254 0.6960 0.094 Uiso 1 1 calc R
C4 C 0.7946(3) 0.4325(4) 0.6363(3) 0.0782(11) Uani 1 1 d .
H4 H 0.7855 0.4848 0.5872 0.094 Uiso 1 1 calc R
C5 C 0.8487(3) 0.3324(4) 0.6436(2) 0.0820(12) Uani 1 1 d .
H5 H 0.8767 0.3159 0.5996 0.098 Uiso 1 1 calc R
C6 C 0.8619(3) 0.2552(3) 0.7165(2) 0.0691(10) Uani 1 1 d .
H6A H 0.8991 0.1868 0.7213 0.083 Uiso 1 1 calc R
C7 C 0.8392(2) 0.1963(3) 0.8650(2) 0.0575(8) Uani 1 1 d .
H7A H 0.8948 0.1447 0.8709 0.069 Uiso 1 1 calc R
H7B H 0.8577 0.2434 0.9215 0.069 Uiso 1 1 calc R
C8 C 0.7177(3) 0.0440(3) 0.7764(2) 0.0581(8) Uani 1 1 d .
H8A H 0.7748 0.0078 0.7684 0.070 Uiso 1 1 calc R
H8B H 0.6821 0.0895 0.7205 0.070 Uiso 1 1 calc R
C9 C 0.6509(2) -0.0507(3) 0.7872(2) 0.0573(8) Uani 1 1 d .
H9A H 0.6897 -0.1079 0.8334 0.069 Uiso 1 1 calc R
H9B H 0.6190 -0.0917 0.7283 0.069 Uiso 1 1 calc R
C10 C 0.5728(2) 0.0042(3) 0.81780(19) 0.0513(8) Uani 1 1 d .
H10A H 0.5257 -0.0561 0.8191 0.062 Uiso 1 1 calc R
H10B H 0.5367 0.0641 0.7729 0.062 Uiso 1 1 calc R
C11 C 0.62002(19) 0.0607(2) 0.91506(16) 0.0407(6) Uani 1 1 d .
C12 C 0.71176(19) 0.1338(2) 0.92207(17) 0.0402(6) Uani 1 1 d .
C13 C 0.6552(2) -0.0356(3) 0.99246(19) 0.0532(8) Uani 1 1 d .
H13A H 0.7008 -0.0889 0.9792 0.064 Uiso 1 1 calc R
H13B H 0.6912 0.0021 1.0520 0.064 Uiso 1 1 calc R
C14 C 0.5694(3) -0.1071(3) 1.0002(2) 0.0640(9) Uani 1 1 d .
H14A H 0.5387 -0.1536 0.9438 0.077 Uiso 1 1 calc R
H14B H 0.5949 -0.1613 1.0526 0.077 Uiso 1 1 calc R
C15 C 0.4921(3) -0.0269(3) 1.0138(2) 0.0626(9) Uani 1 1 d .
H15A H 0.5198 0.0084 1.0755 0.075 Uiso 1 1 calc R
H15B H 0.4349 -0.0739 1.0107 0.075 Uiso 1 1 calc R
C16 C 0.4581(2) 0.0710(3) 0.9411(2) 0.0522(8) Uani 1 1 d .
H16A H 0.4225 0.0366 0.8801 0.063 Uiso 1 1 calc R
H16B H 0.4127 0.1232 0.9558 0.063 Uiso 1 1 calc R
C17 C 0.5462(2) 0.1420(2) 0.93847(18) 0.0416(7) Uani 1 1 d .
H17 H 0.5818 0.1706 1.0023 0.050 Uiso 1 1 calc R
C18 C 0.5186(2) 0.2548(3) 0.87439(17) 0.0423(7) Uani 1 1 d .
H18 H 0.5573 0.2495 0.8342 0.051 Uiso 1 1 calc R
C19 C 0.4120(2) 0.2640(3) 0.81020(19) 0.0497(7) Uani 1 1 d .
H19 H 0.3625 0.2718 0.8346 0.060 Uiso 1 1 calc R
C20 C 0.5557(2) 0.3681(2) 0.93485(18) 0.0443(7) Uani 1 1 d .
H20 H 0.6238 0.3521 0.9784 0.053 Uiso 1 1 calc R
C21 C 0.5608(3) 0.4740(3) 0.8775(2) 0.0490(7) Uani 1 1 d .
C22 C 0.6592(3) 0.6348(4) 0.8660(3) 0.0980(14) Uani 1 1 d .
H22A H 0.6070 0.6876 0.8656 0.147 Uiso 1 1 calc R
H22B H 0.6536 0.6199 0.8029 0.147 Uiso 1 1 calc R
H22C H 0.7227 0.6702 0.9003 0.147 Uiso 1 1 calc R
C23 C 0.4951(3) 0.4015(3) 0.9934(2) 0.0568(8) Uani 1 1 d .
C24 C 0.4721(3) 0.5490(4) 1.0920(2) 0.0831(12) Uani 1 1 d .
H24A H 0.4965 0.5051 1.1494 0.125 Uiso 1 1 calc R
H24B H 0.4013 0.5386 1.0625 0.125 Uiso 1 1 calc R
H24C H 0.4869 0.6314 1.1050 0.125 Uiso 1 1 calc R
N1 N 0.75234(17) 0.1235(2) 0.85692(15) 0.0464(6) Uani 1 1 d .
N2 N 0.38923(17) 0.2614(2) 0.72340(16) 0.0515(6) Uani 1 1 d .
O1 O 0.74847(14) 0.20313(19) 0.98936(12) 0.0538(5) Uani 1 1 d .
O2 O 0.49292(19) 0.5095(2) 0.81112(16) 0.0727(7) Uani 1 1 d .
O3 O 0.65045(17) 0.5241(2) 0.90998(17) 0.0715(7) Uani 1 1 d .
O4 O 0.4325(3) 0.3423(3) 1.0045(2) 0.1191(12) Uani 1 1 d .
O5 O 0.52007(18) 0.5065(2) 1.03000(15) 0.0699(7) Uani 1 1 d .
O6 O 0.28545(16) 0.2726(2) 0.67576(13) 0.0671(6) Uani 1 1 d .
H6 H 0.2725 0.2741 0.6193 0.101 Uiso 1 1 calc R

loop_
_atom_site_aniso_label
_atom_site_aniso_U_11
_atom_site_aniso_U_22
_atom_site_aniso_U_33
_atom_site_aniso_U_23
_atom_site_aniso_U_13
_atom_site_aniso_U_12
C1 0.0395(16) 0.055(2) 0.0505(17) 0.0006(14) 0.0186(13) -0.0015(14)
C2 0.072(2) 0.069(2) 0.070(2) 0.0023(19) 0.0354(18) 0.009(2)
C3 0.076(3) 0.068(3) 0.087(3) 0.016(2) 0.026(2) 0.020(2)
C4 0.093(3) 0.076(3) 0.061(2) 0.023(2) 0.023(2) 0.005(2)
C5 0.107(3) 0.091(3) 0.067(2) 0.010(2) 0.055(2) 0.008(3)
C6 0.080(3) 0.071(2) 0.073(2) 0.0164(18) 0.047(2) 0.0182(19)
C7 0.0470(18) 0.074(2) 0.0533(17) 0.0073(16) 0.0210(14) -0.0047(16)
C8 0.073(2) 0.056(2) 0.0524(17) -0.0108(15) 0.0325(16) -0.0011(17)
C9 0.073(2) 0.0498(19) 0.0521(17) -0.0102(15) 0.0265(16) -0.0023(17)
C10 0.0533(18) 0.0546(19) 0.0442(15) -0.0072(13) 0.0160(13) -0.0078(14)
C11 0.0406(15) 0.0440(17) 0.0364(14) 0.0015(12) 0.0129(12) -0.0009(13)
C12 0.0401(15) 0.0439(16) 0.0341(13) 0.0015(12) 0.0109(12) 0.0017(13)
C13 0.061(2) 0.0494(19) 0.0463(17) 0.0051(14) 0.0172(15) 0.0013(15)
C14 0.080(2) 0.053(2) 0.0582(18) 0.0094(16) 0.0242(17) -0.0093(18)
C15 0.073(2) 0.061(2) 0.061(2) 0.0043(16) 0.0334(18) -0.0147(18)
C16 0.0510(18) 0.058(2) 0.0534(17) 0.0007(15) 0.0261(14) -0.0051(16)
C17 0.0449(16) 0.0464(17) 0.0358(13) -0.0008(12) 0.0175(12) -0.0012(13)
C18 0.0401(15) 0.0531(18) 0.0378(13) 0.0016(12) 0.0192(12) 0.0044(13)
C19 0.0473(17) 0.060(2) 0.0452(16) 0.0109(14) 0.0213(13) 0.0087(15)
C20 0.0494(17) 0.0466(17) 0.0384(13) 0.0030(13) 0.0180(13) 0.0070(13)
C21 0.057(2) 0.0477(19) 0.0512(17) -0.0020(15) 0.0307(15) 0.0096(16)
C22 0.100(3) 0.058(3) 0.155(4) 0.018(3) 0.070(3) -0.011(2)
C23 0.076(2) 0.057(2) 0.0475(16) 0.0036(16) 0.0348(16) 0.0043(18)
C24 0.098(3) 0.101(3) 0.058(2) -0.015(2) 0.037(2) 0.026(2)
N1 0.0499(14) 0.0498(15) 0.0422(12) -0.0029(11) 0.0204(11) -0.0033(12)
N2 0.0444(14) 0.0587(17) 0.0467(14) 0.0077(12) 0.0117(11) 0.0030(12)
O1 0.0514(12) 0.0597(13) 0.0479(11) -0.0130(10) 0.0159(10) -0.0053(10)
O2 0.0823(16) 0.0617(15) 0.0641(13) 0.0174(11) 0.0158(12) 0.0039(13)
O3 0.0623(16) 0.0567(15) 0.0992(18) 0.0120(13) 0.0344(14) -0.0029(12)
O4 0.173(3) 0.094(2) 0.155(3) -0.033(2) 0.137(3) -0.035(2)
O5 0.0833(17) 0.0705(18) 0.0644(13) -0.0199(12) 0.0373(12) 0.0082(14)
O6 0.0494(13) 0.0910(18) 0.0508(12) 0.0144(13) 0.0069(10) 0.0057(12)

loop_
_atom_type_symbol
_atom_type_description
_atom_type_scat_dispersion_real
_atom_type_scat_dispersion_imag
_atom_type_scat_source
C C 0.0033 0.0016 'International Tables Vol C Tables 4.2.6.8 and 6.1.1.4'
H H 0.0000 0.0000 'International Tables Vol C Tables 4.2.6.8 and 6.1.1.4'
N N 0.0061 0.0033 'International Tables Vol C Tables 4.2.6.8 and 6.1.1.4'
O O 0.0106 0.0060 'International Tables Vol C Tables 4.2.6.8 and 6.1.1.4'

loop_
_geom_angle_atom_site_label_1
_geom_angle_atom_site_label_2
_geom_angle_atom_site_label_3
_geom_angle
C2 C1 C6 117.8(3)
C2 C1 C7 120.9(3)
C6 C1 C7 121.2(3)
C1 C2 C3 121.2(3)
C1 C2 H2 119.4
C3 C2 H2 119.4
C4 C3 C2 120.3(4)
C4 C3 H3 119.9
C2 C3 H3 119.9
C5 C4 C3 119.9(3)
C5 C4 H4 120.0
C3 C4 H4 120.0
C4 C5 C6 119.7(3)
C4 C5 H5 120.1
C6 C5 H5 120.1
C1 C6 C5 121.1(3)
C1 C6 H6A 119.5
C5 C6 H6A 119.5
N1 C7 C1 113.2(2)
N1 C7 H7A 108.9
C1 C7 H7A 108.9
N1 C7 H7B 108.9
C1 C7 H7B 108.9
H7A C7 H7B 107.7
N1 C8 C9 112.2(2)
N1 C8 H8A 109.2
C9 C8 H8A 109.2
N1 C8 H8B 109.2
C9 C8 H8B 109.2
H8A C8 H8B 107.9
C8 C9 C10 109.3(3)
C8 C9 H9A 109.8
C10 C9 H9A 109.8
C8 C9 H9B 109.8
C10 C9 H9B 109.8
H9A C9 H9B 108.3
C9 C10 C11 111.3(2)
C9 C10 H10A 109.4
C11 C10 H10A 109.4
C9 C10 H10B 109.4
C11 C10 H10B 109.4
H10A C10 H10B 108.0
C12 C11 C10 110.5(2)
C12 C11 C17 108.5(2)
C10 C11 C17 112.3(2)
C12 C11 C13 107.3(2)
C10 C11 C13 111.0(2)
C17 C11 C13 107.0(2)
O1 C12 N1 120.4(2)
O1 C12 C11 119.0(2)
N1 C12 C11 120.5(2)
C14 C13 C11 112.9(2)
C14 C13 H13A 109.0
C11 C13 H13A 109.0
C14 C13 H13B 109.0
C11 C13 H13B 109.0
H13A C13 H13B 107.8
C15 C14 C13 111.0(3)
C15 C14 H14A 109.4
C13 C14 H14A 109.4
C15 C14 H14B 109.4
C13 C14 H14B 109.4
H14A C14 H14B 108.0
C14 C15 C16 112.8(3)
C14 C15 H15A 109.0
C16 C15 H15A 109.0
C14 C15 H15B 109.0
C16 C15 H15B 109.0
H15A C15 H15B 107.8
C17 C16 C15 111.1(2)
C17 C16 H16A 109.4
C15 C16 H16A 109.4
C17 C16 H16B 109.4
C15 C16 H16B 109.4
H16A C16 H16B 108.0
C16 C17 C11 110.5(2)
C16 C17 C18 115.2(2)
C11 C17 C18 111.8(2)
C16 C17 H17 106.2
C11 C17 H17 106.2
C18 C17 H17 106.2
C19 C18 C20 112.3(2)
C19 C18 C17 115.6(2)
C20 C18 C17 109.93(19)
C19 C18 H18 106.1
C20 C18 H18 106.1
C17 C18 H18 106.1
N2 C19 C18 120.1(3)
N2 C19 H19 119.9
C18 C19 H19 119.9
C21 C20 C23 108.4(2)
C21 C20 C18 112.5(2)
C23 C20 C18 114.4(3)
C21 C20 H20 107.0
C23 C20 H20 107.0
C18 C20 H20 107.0
O2 C21 O3 123.7(3)
O2 C21 C20 124.5(3)
O3 C21 C20 111.8(3)
O3 C22 H22A 109.5
O3 C22 H22B 109.5
H22A C22 H22B 109.5
O3 C22 H22C 109.5
H22A C22 H22C 109.5
H22B C22 H22C 109.5
O4 C23 O5 123.5(3)
O4 C23 C20 125.8(3)
O5 C23 C20 110.8(3)
O5 C24 H24A 109.5
O5 C24 H24B 109.5
H24A C24 H24B 109.5
O5 C24 H24C 109.5
H24A C24 H24C 109.5
H24B C24 H24C 109.5
C12 N1 C8 125.5(2)
C12 N1 C7 119.1(2)
C8 N1 C7 115.4(3)
C19 N2 O6 111.1(2)
C21 O3 C22 115.7(3)
C23 O5 C24 117.5(3)
N2 O6 H6 109.5

loop_
_geom_bond_atom_site_label_1
_geom_bond_atom_site_label_2
_geom_bond_distance
C1 C2 1.366(4)
C1 C6 1.376(4)
C1 C7 1.514(4)
C2 C3 1.371(5)
C2 H2 0.9300
C3 C4 1.359(5)
C3 H3 0.9300
C4 C5 1.356(5)
C4 H4 0.9300
C5 C6 1.379(5)
C5 H5 0.9300
C6 H6A 0.9300
C7 N1 1.468(4)
C7 H7A 0.9700
C7 H7B 0.9700
C8 N1 1.462(4)
C8 C9 1.492(4)
C8 H8A 0.9700
C8 H8B 0.9700
C9 C10 1.510(4)
C9 H9A 0.9700
C9 H9B 0.9700
C10 C11 1.536(4)
C10 H10A 0.9700
C10 H10B 0.9700
C11 C12 1.533(4)
C11 C17 1.551(4)
C11 C13 1.554(4)
C12 O1 1.250(3)
C12 N1 1.344(3)
C13 C14 1.521(4)
C13 H13A 0.9700
C13 H13B 0.9700
C14 C15 1.514(5)
C14 H14A 0.9700
C14 H14B 0.9700
C15 C16 1.520(4)
C15 H15A 0.9700
C15 H15B 0.9700
C16 C17 1.519(4)
C16 H16A 0.9700
C16 H16B 0.9700
C17 C18 1.571(4)
C17 H17 0.9800
C18 C19 1.492(4)
C18 C20 1.557(4)
C18 H18 0.9800
C19 N2 1.254(3)
C19 H19 0.9300
C20 C21 1.507(4)
C20 C23 1.521(4)
C20 H20 0.9800
C21 O2 1.193(4)
C21 O3 1.330(4)
C22 O3 1.452(4)
C22 H22A 0.9600
C22 H22B 0.9600
C22 H22C 0.9600
C23 O4 1.189(4)
C23 O5 1.307(4)
C24 O5 1.456(4)
C24 H24A 0.9600
C24 H24B 0.9600
C24 H24C 0.9600
N2 O6 1.410(3)
O6 H6 0.8200

loop_
_geom_torsion_atom_site_label_1
_geom_torsion_atom_site_label_2
_geom_torsion_atom_site_label_3
_geom_torsion_atom_site_label_4
_geom_torsion
C6 C1 C2 C3 -0.9(5)
C7 C1 C2 C3 176.5(3)
C1 C2 C3 C4 1.1(6)
C2 C3 C4 C5 -0.6(6)
C3 C4 C5 C6 0.0(6)
C2 C1 C6 C5 0.3(5)
C7 C1 C6 C5 -177.1(3)
C4 C5 C6 C1 0.1(6)
C2 C1 C7 N1 76.4(4)
C6 C1 C7 N1 -106.2(3)
N1 C8 C9 C10 48.2(3)
C8 C9 C10 C11 -64.4(3)
C9 C10 C11 C12 45.4(3)
C9 C10 C11 C17 166.7(2)
C9 C10 C11 C13 -73.5(3)
C10 C11 C12 O1 167.0(2)
C17 C11 C12 O1 43.4(3)
C13 C11 C12 O1 -71.9(3)
C10 C11 C12 N1 -13.2(3)
C17 C11 C12 N1 -136.7(2)
C13 C11 C12 N1 107.9(3)
C12 C11 C13 C14 174.1(3)
C10 C11 C13 C14 -65.1(3)
C17 C11 C13 C14 57.8(3)
C11 C13 C14 C15 -54.5(3)
C13 C14 C15 C16 51.7(4)
C14 C15 C16 C17 -54.7(4)
C15 C16 C17 C11 59.1(3)
C15 C16 C17 C18 -173.0(2)
C12 C11 C17 C16 -174.9(2)
C10 C11 C17 C16 62.6(3)
C13 C11 C17 C16 -59.4(3)
C12 C11 C17 C18 55.4(3)
C10 C11 C17 C18 -67.1(3)
C13 C11 C17 C18 170.8(2)
C16 C17 C18 C19 -12.0(3)
C11 C17 C18 C19 115.3(3)
C16 C17 C18 C20 116.4(3)
C11 C17 C18 C20 -116.3(2)
C20 C18 C19 N2 117.0(3)
C17 C18 C19 N2 -115.8(3)
C19 C18 C20 C21 -67.5(3)
C17 C18 C20 C21 162.3(2)
C19 C18 C20 C23 56.8(3)
C17 C18 C20 C23 -73.4(3)
C23 C20 C21 O2 -73.2(4)
C18 C20 C21 O2 54.3(4)
C23 C20 C21 O3 106.5(3)
C18 C20 C21 O3 -126.0(3)
C21 C20 C23 O4 136.0(4)
C18 C20 C23 O4 9.5(5)
C21 C20 C23 O5 -43.2(3)
C18 C20 C23 O5 -169.7(2)
O1 C12 N1 C8 178.6(3)
C11 C12 N1 C8 -1.3(4)
O1 C12 N1 C7 -1.1(4)
C11 C12 N1 C7 179.0(2)
C9 C8 N1 C12 -16.7(4)
C9 C8 N1 C7 163.0(3)
C1 C7 N1 C12 -119.5(3)
C1 C7 N1 C8 60.7(3)
C18 C19 N2 O6 -179.4(2)
O2 C21 O3 C22 6.7(5)
C20 C21 O3 C22 -173.0(3)
O4 C23 O5 C24 3.8(5)
C20 C23 O5 C24 -177.0(3)
